data_4333712
loop_
_publ_author_name
'Keith Izod'
'James M. Watson'
'William Clegg'
'Ross W. Harrington'

_publ_section_title
;
 Phosphido-Borane and Phosphido-Bis(Borane) Complexes of the Alkali
 Metals, a Comparative Study
;
_journal_name_full 'Inorganic Chemistry'
_journal_page_first 1466
_journal_page_last 1475
_journal_paper_doi 10.1021/ic302205b
_journal_volume 52
_journal_year 2013
_chemical_formula_moiety 'C21 H46 B2 K O2 P Si2'
_chemical_formula_sum 'C21 H46 B2 K O2 P Si2'
_chemical_formula_weight 478.45
_chemical_name_systematic
;
 ?
;
_space_group_IT_number 56
_symmetry_cell_setting orthorhombic
_symmetry_space_group_name_Hall '-P 2ab 2ac'
_symmetry_space_group_name_H-M 'P c c n'
_atom_sites_solution_hydrogens mixed
_atom_sites_solution_primary direct
_atom_sites_solution_secondary difmap
_audit_creation_method SHELXL-97
_cell_angle_alpha 90.00
_cell_angle_beta 90.00
_cell_angle_gamma 90.00
_cell_formula_units_Z 8
_cell_length_a 8.6961(3)
_cell_length_b 30.2919(11)
_cell_length_c 23.9712(9)
_cell_measurement_reflns_used 10088
_cell_measurement_temperature 150(2)
_cell_measurement_theta_max 29.60
_cell_measurement_theta_min 2.97
_cell_volume 6314.5(4)
_computing_cell_refinement
;
CrysAlisPro, Oxford Diffraction Ltd.,
Version 1.171.33.55 (release 05-01-2010 CrysAlis171 .NET)
(compiled Jan  5 2010,16:28:46)
;
_computing_data_collection
;
CrysAlisPro, Oxford Diffraction Ltd.,
Version 1.171.33.55 (release 05-01-2010 CrysAlis171 .NET)
(compiled Jan  5 2010,16:28:46)
;
_computing_data_reduction
;
CrysAlisPro, Oxford Diffraction Ltd.,
Version 1.171.33.55 (release 05-01-2010 CrysAlis171 .NET)
(compiled Jan  5 2010,16:28:46)
;
_computing_molecular_graphics 'Bruker SHELXTL'
_computing_publication_material 'Bruker SHELXTL and local programs'
_computing_structure_refinement 'Bruker SHELXTL'
_computing_structure_solution 'Bruker SHELXTL'
_diffrn_ambient_temperature 150(2)
_diffrn_detector_area_resol_mean 10.3968
_diffrn_measured_fraction_theta_full 0.996
_diffrn_measured_fraction_theta_max 0.996
_diffrn_measurement_device_type 'Oxford Diffraction Gemini A Ultra diffractometer'
_diffrn_measurement_method '\w scans'
_diffrn_radiation_monochromator none
_diffrn_radiation_source 'sealed tube with Enhance optics'
_diffrn_radiation_type MoK\a
_diffrn_radiation_wavelength 0.71073
_diffrn_reflns_av_R_equivalents 0.0546
_diffrn_reflns_av_sigmaI/netI 0.0581
_diffrn_reflns_limit_h_max 10
_diffrn_reflns_limit_h_min -10
_diffrn_reflns_limit_k_max 36
_diffrn_reflns_limit_k_min -35
_diffrn_reflns_limit_l_max 28
_diffrn_reflns_limit_l_min -24
_diffrn_reflns_number 34085
_diffrn_reflns_theta_full 25.00
_diffrn_reflns_theta_max 25.00
_diffrn_reflns_theta_min 3.21
_exptl_absorpt_coefficient_mu 0.308
_exptl_absorpt_correction_T_max 0.941
_exptl_absorpt_correction_T_min 0.927
_exptl_absorpt_correction_type multi-scan
_exptl_absorpt_process_details
;
CrysAlisPro, Oxford Diffraction Ltd.,
Version 1.171.33.55 (release 05-01-2010 CrysAlis171 .NET)
(compiled Jan  5 2010,16:28:46)
;
_exptl_crystal_colour colourless
_exptl_crystal_density_diffrn 1.007
_exptl_crystal_description rod
_exptl_crystal_F_000 2080
_exptl_crystal_size_max 0.25
_exptl_crystal_size_mid 0.20
_exptl_crystal_size_min 0.20
_platon_squeeze_details
; The void volume is appropriate for toluene (one molecule per void), 
but the electron count is too low, indicating facile loss of solvent
from the crystals before data collection.  Because the solvent can
not be identified confidently, it is not included in the chemical
formula or in properties derived from it (density, etc.).
;
_refine_diff_density_max 0.543
_refine_diff_density_min -0.396
_refine_diff_density_rms 0.061
_refine_ls_extinction_method none
_refine_ls_goodness_of_fit_ref 0.987
_refine_ls_hydrogen_treatment mixed
_refine_ls_matrix_type full
_refine_ls_number_parameters 292
_refine_ls_number_reflns 5552
_refine_ls_number_restraints 0
_refine_ls_restrained_S_all 0.987
_refine_ls_R_factor_all 0.0802
_refine_ls_R_factor_gt 0.0512
_refine_ls_shift/su_max 0.001
_refine_ls_shift/su_mean 0.000
_refine_ls_structure_factor_coef Fsqd
_refine_ls_weighting_details 'calc w=1/[\s^2^(Fo^2^)+(0.0814P)^2^+0.0000P] where P=(Fo^2^+2Fc^2^)/3'
_refine_ls_weighting_scheme calc
_refine_ls_wR_factor_gt 0.1327
_refine_ls_wR_factor_ref 0.1397
_reflns_number_gt 3579
_reflns_number_total 5552
_reflns_threshold_expression I>2\s(I)
_cod_data_source_file ic302205b_si_001_8.cif
_cod_data_source_block ki437_compound_18b
_cod_database_code 4333712

loop_
_symmetry_equiv_pos_as_xyz
'x, y, z'
'-x+1/2, -y+1/2, z'
'-x, y+1/2, -z+1/2'
'x+1/2, -y, -z+1/2'
'-x, -y, -z'
'x-1/2, y-1/2, -z'
'x, -y-1/2, z-1/2'
'-x-1/2, y, z-1/2'

loop_
_atom_site_label
_atom_site_type_symbol
_atom_site_fract_x
_atom_site_fract_y
_atom_site_fract_z
_atom_site_U_iso_or_equiv
_atom_site_adp_type
_atom_site_occupancy
_atom_site_symmetry_multiplicity
_atom_site_calc_flag
_atom_site_refinement_flags
P P 0.31141(9) 0.60684(2) 0.27420(3) 0.0248(2) Uani 1 1 d .
B1 B 0.4908(4) 0.57148(11) 0.25786(16) 0.0313(8) Uani 1 1 d .
H1A H 0.505(3) 0.5497(9) 0.2952(11) 0.025(7) Uiso 1 1 d .
H1B H 0.467(3) 0.5526(9) 0.2198(12) 0.033(8) Uiso 1 1 d .
H1C H 0.592(4) 0.5913(10) 0.2489(13) 0.044(9) Uiso 1 1 d .
B2 B 0.1302(4) 0.57012(12) 0.28582(16) 0.0304(8) Uani 1 1 d .
H2A H 0.123(4) 0.5538(11) 0.2449(14) 0.047(9) Uiso 1 1 d .
H2B H 0.149(3) 0.5447(8) 0.3220(11) 0.020(7) Uiso 1 1 d .
H2C H 0.028(4) 0.5926(10) 0.2963(12) 0.039(8) Uiso 1 1 d .
Si1 Si 0.31776(11) 0.62729(3) 0.40276(4) 0.0385(3) Uani 1 1 d .
Si2 Si 0.52860(11) 0.68214(3) 0.31895(4) 0.0367(3) Uani 1 1 d .
C1 C 0.3475(3) 0.64852(9) 0.32916(12) 0.0285(7) Uani 1 1 d .
H1 H 0.2627 0.6705 0.3240 0.034 Uiso 1 1 calc R
C2 C 0.1087(5) 0.62322(14) 0.41725(16) 0.0619(11) Uani 1 1 d .
H2D H 0.0930 0.6114 0.4549 0.093 Uiso 1 1 calc R
H2E H 0.0606 0.6036 0.3899 0.093 Uiso 1 1 calc R
H2F H 0.0621 0.6526 0.4147 0.093 Uiso 1 1 calc R
C3 C 0.3901(5) 0.66685(13) 0.45677(15) 0.0561(10) Uani 1 1 d .
H3A H 0.3774 0.6539 0.4939 0.084 Uiso 1 1 calc R
H3B H 0.3315 0.6944 0.4546 0.084 Uiso 1 1 calc R
H3C H 0.4992 0.6730 0.4501 0.084 Uiso 1 1 calc R
C4 C 0.4161(5) 0.57343(12) 0.41411(15) 0.0553(10) Uani 1 1 d .
H4A H 0.4063 0.5648 0.4534 0.083 Uiso 1 1 calc R
H4B H 0.5252 0.5763 0.4045 0.083 Uiso 1 1 calc R
H4C H 0.3686 0.5509 0.3904 0.083 Uiso 1 1 calc R
C5 C 0.5781(4) 0.69422(12) 0.24482(15) 0.0502(10) Uani 1 1 d .
H5A H 0.6715 0.7123 0.2434 0.075 Uiso 1 1 calc R
H5B H 0.4931 0.7103 0.2272 0.075 Uiso 1 1 calc R
H5C H 0.5957 0.6665 0.2248 0.075 Uiso 1 1 calc R
C6 C 0.4952(5) 0.73792(11) 0.34948(18) 0.0567(10) Uani 1 1 d .
H6A H 0.5894 0.7555 0.3465 0.085 Uiso 1 1 calc R
H6B H 0.4666 0.7349 0.3888 0.085 Uiso 1 1 calc R
H6C H 0.4119 0.7527 0.3292 0.085 Uiso 1 1 calc R
C7 C 0.6981(4) 0.65527(13) 0.35202(17) 0.0512(10) Uani 1 1 d .
H7A H 0.7923 0.6701 0.3397 0.077 Uiso 1 1 calc R
H7B H 0.7018 0.6241 0.3411 0.077 Uiso 1 1 calc R
H7C H 0.6894 0.6574 0.3927 0.077 Uiso 1 1 calc R
C8 C 0.2628(4) 0.64034(9) 0.21271(13) 0.0304(7) Uani 1 1 d .
C9 C 0.1539(4) 0.67367(10) 0.21614(15) 0.0431(9) Uani 1 1 d .
H9 H 0.1063 0.6800 0.2509 0.052 Uiso 1 1 calc R
C10 C 0.1142(5) 0.69771(11) 0.16953(16) 0.0555(11) Uani 1 1 d .
H10 H 0.0402 0.7206 0.1726 0.067 Uiso 1 1 calc R
C11 C 0.1803(5) 0.68893(11) 0.11887(17) 0.0562(11) Uani 1 1 d .
H11 H 0.1539 0.7059 0.0870 0.067 Uiso 1 1 calc R
C12 C 0.2848(5) 0.65531(12) 0.11490(16) 0.0522(10) Uani 1 1 d .
H12 H 0.3279 0.6481 0.0797 0.063 Uiso 1 1 calc R
C13 C 0.3276(4) 0.63198(11) 0.16146(13) 0.0377(8) Uani 1 1 d .
H13 H 0.4036 0.6096 0.1582 0.045 Uiso 1 1 calc R
K K 0.31175(7) 0.47536(2) 0.24551(3) 0.02870(19) Uani 1 1 d .
O1 O 0.3210(3) 0.43890(7) 0.34959(9) 0.0419(6) Uani 1 1 d .
C14 C 0.3739(5) 0.39455(11) 0.35486(15) 0.0495(9) Uani 1 1 d .
H14A H 0.4866 0.3930 0.3494 0.059 Uiso 1 1 calc R
H14B H 0.3235 0.3753 0.3269 0.059 Uiso 1 1 calc R
C15 C 0.3321(7) 0.38065(17) 0.4123(2) 0.107(2) Uani 1 1 d .
H15A H 0.2976 0.3495 0.4124 0.128 Uiso 1 1 calc R
H15B H 0.4220 0.3834 0.4374 0.128 Uiso 1 1 calc R
C16 C 0.2138(6) 0.40819(16) 0.43014(19) 0.0825(15) Uani 1 1 d .
H16A H 0.2311 0.4173 0.4693 0.099 Uiso 1 1 calc R
H16B H 0.1139 0.3926 0.4279 0.099 Uiso 1 1 calc R
C17 C 0.2132(5) 0.44797(12) 0.39237(15) 0.0495(10) Uani 1 1 d .
H17A H 0.1095 0.4527 0.3764 0.059 Uiso 1 1 calc R
H17B H 0.2435 0.4748 0.4133 0.059 Uiso 1 1 calc R
O2 O 0.2825(3) 0.48955(9) 0.13331(9) 0.0528(7) Uani 1 1 d .
C18 C 0.1710(4) 0.52244(11) 0.12204(14) 0.0456(9) Uani 1 1 d .
H18A H 0.1917 0.5492 0.1445 0.055 Uiso 1 1 calc R
H18B H 0.0668 0.5115 0.1313 0.055 Uiso 1 1 calc R
C19 C 0.1821(6) 0.53270(16) 0.06119(16) 0.0755(15) Uani 1 1 d .
H19A H 0.0935 0.5200 0.0408 0.091 Uiso 1 1 calc R
H19B H 0.1836 0.5650 0.0551 0.091 Uiso 1 1 calc R
C20 C 0.3199(6) 0.51362(18) 0.04274(17) 0.0799(15) Uani 1 1 d .
H20A H 0.4034 0.5358 0.0422 0.096 Uiso 1 1 calc R
H20B H 0.3075 0.5014 0.0047 0.096 Uiso 1 1 calc R
C21 C 0.3563(4) 0.47721(13) 0.08390(15) 0.0497(9) Uani 1 1 d .
H21A H 0.3168 0.4485 0.0703 0.060 Uiso 1 1 calc R
H21B H 0.4687 0.4747 0.0897 0.060 Uiso 1 1 calc R

loop_
_atom_site_aniso_label
_atom_site_aniso_U_11
_atom_site_aniso_U_22
_atom_site_aniso_U_33
_atom_site_aniso_U_23
_atom_site_aniso_U_13
_atom_site_aniso_U_12
P 0.0258(4) 0.0205(4) 0.0280(4) 0.0010(3) -0.0008(3) -0.0001(3)
B1 0.029(2) 0.0239(18) 0.041(2) 0.0025(17) 0.0047(17) 0.0034(15)
B2 0.0269(19) 0.0287(19) 0.036(2) -0.0081(17) 0.0010(16) -0.0035(15)
Si1 0.0480(6) 0.0377(5) 0.0299(5) -0.0026(4) 0.0014(4) -0.0089(4)
Si2 0.0369(5) 0.0280(5) 0.0453(6) 0.0042(4) -0.0073(4) -0.0091(4)
C1 0.0294(18) 0.0225(15) 0.0337(18) -0.0033(12) -0.0041(13) -0.0003(12)
C2 0.062(3) 0.075(3) 0.049(2) -0.018(2) 0.018(2) -0.025(2)
C3 0.069(3) 0.062(2) 0.037(2) -0.0083(18) -0.0019(19) -0.014(2)
C4 0.083(3) 0.052(2) 0.031(2) 0.0130(16) 0.0004(19) 0.004(2)
C5 0.051(2) 0.042(2) 0.058(2) 0.0138(17) -0.0014(18) -0.0188(18)
C6 0.064(3) 0.0345(19) 0.071(3) -0.0063(18) -0.006(2) -0.0149(18)
C7 0.034(2) 0.056(2) 0.063(2) 0.0058(19) -0.0105(18) -0.0106(17)
C8 0.0374(18) 0.0192(15) 0.0345(18) 0.0013(13) -0.0086(14) -0.0052(13)
C9 0.056(2) 0.0322(18) 0.041(2) -0.0066(15) -0.0170(17) 0.0104(16)
C10 0.082(3) 0.0294(19) 0.055(3) -0.0030(17) -0.031(2) 0.0154(19)
C11 0.090(3) 0.030(2) 0.048(2) 0.0099(17) -0.026(2) -0.004(2)
C12 0.068(3) 0.050(2) 0.039(2) 0.0066(17) -0.0097(19) -0.003(2)
C13 0.040(2) 0.0373(19) 0.0360(19) 0.0070(15) -0.0039(15) 0.0020(15)
K 0.0278(4) 0.0295(4) 0.0288(4) 0.0030(3) -0.0004(3) -0.0005(3)
O1 0.0455(14) 0.0444(14) 0.0357(13) 0.0052(11) 0.0046(11) 0.0049(11)
C14 0.054(2) 0.040(2) 0.054(2) -0.0023(17) 0.0026(19) 0.0024(17)
C15 0.144(6) 0.067(3) 0.109(4) 0.046(3) 0.060(4) 0.031(3)
C16 0.118(4) 0.077(3) 0.052(3) 0.021(2) 0.026(3) 0.013(3)
C17 0.060(3) 0.046(2) 0.043(2) 0.0002(17) 0.0096(18) 0.0020(18)
O2 0.0588(17) 0.0705(17) 0.0291(13) 0.0110(12) 0.0010(11) 0.0269(14)
C18 0.062(2) 0.043(2) 0.0313(18) -0.0017(15) 0.0080(17) 0.0136(18)
C19 0.109(4) 0.080(3) 0.037(2) 0.015(2) 0.012(2) 0.045(3)
C20 0.083(3) 0.116(4) 0.040(2) 0.023(2) 0.017(2) 0.045(3)
C21 0.045(2) 0.060(2) 0.045(2) -0.0030(18) 0.0008(17) 0.0127(18)

loop_
_atom_type_symbol
_atom_type_description
_atom_type_scat_dispersion_real
_atom_type_scat_dispersion_imag
_atom_type_scat_source
C C 0.0033 0.0016 'International Tables Vol C Tables 4.2.6.8 and 6.1.1.4'
H H 0.0000 0.0000 'International Tables Vol C Tables 4.2.6.8 and 6.1.1.4'
B B 0.0013 0.0007 'International Tables Vol C Tables 4.2.6.8 and 6.1.1.4'
Si Si 0.0817 0.0704 'International Tables Vol C Tables 4.2.6.8 and 6.1.1.4'
P P 0.1023 0.0942 'International Tables Vol C Tables 4.2.6.8 and 6.1.1.4'
O O 0.0106 0.0060 'International Tables Vol C Tables 4.2.6.8 and 6.1.1.4'
K K 0.2009 0.2494 'International Tables Vol C Tables 4.2.6.8 and 6.1.1.4'

loop_
_geom_angle_atom_site_label_1
_geom_angle_atom_site_label_2
_geom_angle_atom_site_label_3
_geom_angle
_geom_angle_site_symmetry_1
_geom_angle_site_symmetry_3
B1 P B2 111.44(16) . .
B1 P C1 112.67(15) . .
B1 P C8 109.21(16) . .
B2 P C1 115.12(15) . .
B2 P C8 104.10(15) . .
C1 P C8 103.47(13) . .
P B1 H1A 104.7(14) . .
P B1 H1B 107.6(15) . .
P B1 H1C 112.7(17) . .
H1A B1 H1B 112(2) . .
H1A B1 H1C 113(2) . .
H1B B1 H1C 106(2) . .
P B2 H2A 100.2(18) . .
P B2 H2B 111.8(13) . .
P B2 H2C 108.5(15) . .
H2A B2 H2B 112(2) . .
H2A B2 H2C 115(2) . .
H2B B2 H2C 110(2) . .
C1 Si1 C2 109.29(16) . .
C1 Si1 C3 112.37(15) . .
C1 Si1 C4 111.75(15) . .
C2 Si1 C3 104.01(18) . .
C2 Si1 C4 111.4(2) . .
C3 Si1 C4 107.79(18) . .
C1 Si2 C5 114.90(15) . .
C1 Si2 C6 107.89(16) . .
C1 Si2 C7 111.66(15) . .
C5 Si2 C6 103.42(18) . .
C5 Si2 C7 108.00(18) . .
C6 Si2 C7 110.66(19) . .
P C1 Si1 114.06(15) . .
P C1 Si2 114.59(16) . .
P C1 H1 103.9 . .
Si1 C1 Si2 114.61(15) . .
Si1 C1 H1 103.9 . .
Si2 C1 H1 103.9 . .
Si1 C2 H2D 109.5 . .
Si1 C2 H2E 109.5 . .
Si1 C2 H2F 109.5 . .
H2D C2 H2E 109.5 . .
H2D C2 H2F 109.5 . .
H2E C2 H2F 109.5 . .
Si1 C3 H3A 109.5 . .
Si1 C3 H3B 109.5 . .
Si1 C3 H3C 109.5 . .
H3A C3 H3B 109.5 . .
H3A C3 H3C 109.5 . .
H3B C3 H3C 109.5 . .
Si1 C4 H4A 109.5 . .
Si1 C4 H4B 109.5 . .
Si1 C4 H4C 109.5 . .
H4A C4 H4B 109.5 . .
H4A C4 H4C 109.5 . .
H4B C4 H4C 109.5 . .
Si2 C5 H5A 109.5 . .
Si2 C5 H5B 109.5 . .
Si2 C5 H5C 109.5 . .
H5A C5 H5B 109.5 . .
H5A C5 H5C 109.5 . .
H5B C5 H5C 109.5 . .
Si2 C6 H6A 109.5 . .
Si2 C6 H6B 109.5 . .
Si2 C6 H6C 109.5 . .
H6A C6 H6B 109.5 . .
H6A C6 H6C 109.5 . .
H6B C6 H6C 109.5 . .
Si2 C7 H7A 109.5 . .
Si2 C7 H7B 109.5 . .
Si2 C7 H7C 109.5 . .
H7A C7 H7B 109.5 . .
H7A C7 H7C 109.5 . .
H7B C7 H7C 109.5 . .
P C8 C9 120.8(2) . .
P C8 C13 121.4(2) . .
C9 C8 C13 117.8(3) . .
C8 C9 H9 119.7 . .
C8 C9 C10 120.5(3) . .
H9 C9 C10 119.7 . .
C9 C10 H10 119.6 . .
C9 C10 C11 120.8(4) . .
H10 C10 C11 119.6 . .
C10 C11 H11 120.5 . .
C10 C11 C12 119.0(3) . .
H11 C11 C12 120.5 . .
C11 C12 H12 119.8 . .
C11 C12 C13 120.5(4) . .
H12 C12 C13 119.8 . .
C8 C13 C12 121.4(3) . .
C8 C13 H13 119.3 . .
C12 C13 H13 119.3 . .
H1A K H1A 145.1(6) . 4_465
H1A K H1B 36.5(8) . .
H1A K H1B 34.4(7) 4_465 4_465
H1A K H1B 127.2(7) . 4_465
H1A K H1B 125.8(8) 4_465 .
H1A K H1C 37.4(8) 4_465 4_465
H1A K H1C 153.4(8) . 4_465
H1A K H2A 73.0(9) . .
H1A K H2A 143.8(9) 4_465 4_565
H1A K H2A 71.0(9) . 4_565
H1A K H2A 72.2(8) 4_465 .
H1A K H2B 61.7(7) . .
H1A K H2B 87.5(7) 4_465 .
H1A K H2B 125.2(7) 4_465 4_565
H1A K H2B 81.0(7) . 4_565
H1A K H2C 106.5(8) 4_465 4_565
H1A K H2C 107.1(8) . 4_565
H1A K O1 85.7(5) . .
H1A K O1 103.1(5) 4_465 .
H1A K O2 108.6(5) . .
H1A K O2 68.3(5) 4_465 .
H1B K H1B 137.0(7) . 4_465
H1B K H1C 32.7(8) 4_465 4_465
H1B K H1C 163.2(9) . 4_465
H1B K H2A 65.2(9) . .
H1B K H2A 141.2(8) 4_465 4_565
H1B K H2A 79.5(9) . 4_565
H1B K H2A 71.8(8) 4_465 .
H1B K H2B 77.5(8) . .
H1B K H2B 66.6(7) 4_465 .
H1B K H2B 151.3(7) 4_465 4_565
H1B K H2B 68.0(8) . 4_565
H1B K H2C 119.7(8) 4_465 4_565
H1B K H2C 101.7(9) . 4_565
H1B K O1 122.1(6) . .
H1B K O1 71.7(5) 4_465 .
H1B K O2 72.1(6) . .
H1B K O2 102.0(5) 4_465 .
H1C K H2A 115.0(10) 4_465 4_565
H1C K H2A 101.9(10) 4_465 .
H1C K H2B 98.5(8) 4_465 .
H1C K H2B 119.0(8) 4_465 4_565
H1C K H2C 87.1(9) 4_465 4_565
H1C K O1 71.5(7) 4_465 .
H1C K O2 95.6(7) 4_465 .
H2A K H2A 142.5(8) . 4_565
H2A K H2B 36.2(8) . .
H2A K H2B 126.2(8) 4_565 .
H2A K H2B 33.6(8) 4_565 4_565
H2A K H2B 129.4(8) . 4_565
H2A K H2C 37.9(9) 4_565 4_565
H2A K H2C 158.6(9) . 4_565
H2A K O1 110.7(6) . .
H2A K O1 76.9(7) 4_565 .
H2A K O2 79.2(7) . .
H2A K O2 102.4(7) 4_565 .
H2B K H2B 142.1(6) . 4_565
H2B K H2C 162.2(8) . 4_565
H2B K H2C 33.7(7) 4_565 4_565
H2B K O1 75.5(5) . .
H2B K O1 109.7(5) 4_565 .
H2B K O2 115.4(5) . .
H2B K O2 68.9(4) 4_565 .
H2C K O1 90.5(6) 4_565 .
H2C K O2 80.6(6) 4_565 .
O1 K O2 164.79(8) . .
K O1 C14 118.15(19) . .
K O1 C17 124.3(2) . .
C14 O1 C17 109.4(3) . .
O1 C14 H14A 110.6 . .
O1 C14 H14B 110.6 . .
O1 C14 C15 105.7(3) . .
H14A C14 H14B 108.7 . .
H14A C14 C15 110.6 . .
H14B C14 C15 110.6 . .
C14 C15 H15A 110.3 . .
C14 C15 H15B 110.3 . .
C14 C15 C16 107.2(4) . .
H15A C15 H15B 108.5 . .
H15A C15 C16 110.3 . .
H15B C15 C16 110.3 . .
C15 C16 H16A 110.3 . .
C15 C16 H16B 110.3 . .
C15 C16 C17 107.3(4) . .
H16A C16 H16B 108.5 . .
H16A C16 C17 110.3 . .
H16B C16 C17 110.3 . .
O1 C17 C16 106.1(3) . .
O1 C17 H17A 110.5 . .
O1 C17 H17B 110.5 . .
C16 C17 H17A 110.5 . .
C16 C17 H17B 110.5 . .
H17A C17 H17B 108.7 . .
K O2 C18 111.21(17) . .
K O2 C21 138.4(2) . .
C18 O2 C21 109.9(2) . .
O2 C18 H18A 110.4 . .
O2 C18 H18B 110.4 . .
O2 C18 C19 106.7(3) . .
H18A C18 H18B 108.6 . .
H18A C18 C19 110.4 . .
H18B C18 C19 110.4 . .
C18 C19 H19A 110.5 . .
C18 C19 H19B 110.5 . .
C18 C19 C20 106.1(3) . .
H19A C19 H19B 108.7 . .
H19A C19 C20 110.5 . .
H19B C19 C20 110.5 . .
C19 C20 H20A 110.6 . .
C19 C20 H20B 110.6 . .
C19 C20 C21 105.9(3) . .
H20A C20 H20B 108.7 . .
H20A C20 C21 110.6 . .
H20B C20 C21 110.6 . .
O2 C21 C20 105.2(3) . .
O2 C21 H21A 110.7 . .
O2 C21 H21B 110.7 . .
C20 C21 H21A 110.7 . .
C20 C21 H21B 110.7 . .
H21A C21 H21B 108.8 . .

loop_
_geom_bond_atom_site_label_1
_geom_bond_atom_site_label_2
_geom_bond_distance
_geom_bond_site_symmetry_2
P B1 1.933(4) .
P B2 1.949(4) .
P C1 1.852(3) .
P C8 1.839(3) .
B1 H1A 1.12(3) .
B1 H1B 1.10(3) .
B1 H1C 1.08(3) .
B2 H2A 1.10(3) .
B2 H2B 1.17(3) .
B2 H2C 1.15(3) .
Si1 C1 1.896(3) .
Si1 C2 1.855(4) .
Si1 C3 1.873(4) .
Si1 C4 1.862(4) .
Si2 C1 1.892(3) .
Si2 C5 1.865(4) .
Si2 C6 1.864(3) .
Si2 C7 1.861(4) .
C1 H1 1.000 .
C2 H2D 0.980 .
C2 H2E 0.980 .
C2 H2F 0.980 .
C3 H3A 0.980 .
C3 H3B 0.980 .
C3 H3C 0.980 .
C4 H4A 0.980 .
C4 H4B 0.980 .
C4 H4C 0.980 .
C5 H5A 0.980 .
C5 H5B 0.980 .
C5 H5C 0.980 .
C6 H6A 0.980 .
C6 H6B 0.980 .
C6 H6C 0.980 .
C7 H7A 0.980 .
C7 H7B 0.980 .
C7 H7C 0.980 .
C8 C9 1.387(4) .
C8 C13 1.375(4) .
C9 H9 0.950 .
C9 C10 1.378(5) .
C10 H10 0.950 .
C10 C11 1.369(5) .
C11 H11 0.950 .
C11 C12 1.368(5) .
C12 H12 0.950 .
C12 C13 1.373(5) .
C13 H13 0.950 .
K H1A 3.05(3) .
K H1A 2.94(3) 4_465
K H1B 2.77(3) .
K H1B 3.23(3) 4_465
K H1C 2.79(3) 4_465
K H2A 2.89(3) .
K H2A 2.86(3) 4_565
K H2B 3.13(2) .
K H2B 3.40(3) 4_565
K H2C 2.97(3) 4_565
K O1 2.730(2) .
K O2 2.735(2) .
O1 C14 1.426(4) .
O1 C17 1.416(4) .
C14 H14A 0.990 .
C14 H14B 0.990 .
C14 C15 1.486(6) .
C15 H15A 0.990 .
C15 H15B 0.990 .
C15 C16 1.391(6) .
C16 H16A 0.990 .
C16 H16B 0.990 .
C16 C17 1.507(5) .
C17 H17A 0.990 .
C17 H17B 0.990 .
O2 C18 1.416(4) .
O2 C21 1.398(4) .
C18 H18A 0.990 .
C18 H18B 0.990 .
C18 C19 1.494(5) .
C19 H19A 0.990 .
C19 H19B 0.990 .
C19 C20 1.402(6) .
C20 H20A 0.990 .
C20 H20B 0.990 .
C20 C21 1.513(5) .
C21 H21A 0.990 .
C21 H21B 0.990 .

loop_
_platon_squeeze_void_nr
_platon_squeeze_void_average_x
_platon_squeeze_void_average_y
_platon_squeeze_void_average_z
_platon_squeeze_void_volume
_platon_squeeze_void_count_electrons
1 -0.248 0.250 0.530 194.3 6.0
2 -0.248 0.250 0.030 194.2 6.0
3 0.248 0.750 0.970 194.2 5.9
4 0.248 0.750 0.470 194.3 6.0
